data_7060742
loop_
_publ_author_name
'Cheng, Jun'
'Lu, Chengrong'
'Zhao, Bei'

_publ_section_title
;
 Cycloaddition of carbon dioxide and epoxides catalyzed by rare earth
 metal complexes bearing a Trost ligand
;
_journal_issue 29
_journal_name_full 'New Journal of Chemistry'
_journal_page_first 13096
_journal_page_last 13103
_journal_paper_doi 10.1039/D1NJ02460D
_journal_volume 45
_journal_year 2021
_chemical_formula_moiety 'C18 H12 B2 O4'
_chemical_formula_sum 'C18 H12 B2 O4'
_chemical_formula_weight 313.90
_space_group_crystal_system orthorhombic
_space_group_IT_number 18
_space_group_name_Hall 'P 2 2ab'
_space_group_name_H-M_alt 'P 21 21 2'
_atom_sites_solution_hydrogens geom
_audit_creation_date 2021-03-16
_audit_creation_method
;
Olex2 1.2
(compiled 2018.05.29 svn.r3508 for OlexSys, GUI svn.r5506)
;
_audit_update_record
;
2021-03-30 deposited with the CCDC.	2021-06-14 downloaded from the CCDC.
;
_cell_angle_alpha 90
_cell_angle_beta 90
_cell_angle_gamma 90
_cell_formula_units_Z 2
_cell_length_a 22.542(2)
_cell_length_b 4.7936(5)
_cell_length_c 6.9265(7)
_cell_measurement_reflns_used 5578
_cell_measurement_temperature 297(2)
_cell_measurement_theta_max 25.49
_cell_measurement_theta_min 2.941
_cell_volume 748.46(13)
_computing_cell_refinement 'SAINT V8.32B (Bruker AXS Inc., 2013)'
_computing_data_collection 'APEXII (Bruker AXS, Inc.)'
_computing_data_reduction 'SAINT V8.32B (Bruker AXS Inc., 2013)'
_computing_molecular_graphics 'Olex2 (Dolomanov et al., 2009)'
_computing_publication_material 'Olex2 (Dolomanov et al., 2009)'
_computing_structure_refinement 'ShelXL (Sheldrick, 2015)'
_computing_structure_solution 'ShelXT (Sheldrick, 2015)'
_diffrn_ambient_temperature 297.15
_diffrn_measured_fraction_theta_full 0.999
_diffrn_measured_fraction_theta_max 0.999
_diffrn_measurement_device_type 'Bruker D8 Venture'
_diffrn_measurement_method 'phi- and omega-scans'
_diffrn_radiation_type MoK\a
_diffrn_radiation_wavelength 0.71073
_diffrn_reflns_av_R_equivalents 0.0538
_diffrn_reflns_av_unetI/netI 0.0331
_diffrn_reflns_Laue_measured_fraction_full 0.999
_diffrn_reflns_Laue_measured_fraction_max 0.999
_diffrn_reflns_limit_h_max 28
_diffrn_reflns_limit_h_min -28
_diffrn_reflns_limit_k_max 5
_diffrn_reflns_limit_k_min -4
_diffrn_reflns_limit_l_max 8
_diffrn_reflns_limit_l_min -8
_diffrn_reflns_number 12894
_diffrn_reflns_point_group_measured_fraction_full 0.999
_diffrn_reflns_point_group_measured_fraction_max 0.999
_diffrn_reflns_theta_full 25.242
_diffrn_reflns_theta_max 26.340
_diffrn_reflns_theta_min 2.941
_diffrn_source 'Mo microfocused source'
_exptl_absorpt_coefficient_mu 0.096
_exptl_absorpt_correction_T_max 1.0000
_exptl_absorpt_correction_T_min 0.7896
_exptl_absorpt_correction_type multi-scan
_exptl_absorpt_process_details
;
SADABS-2016/2 (Bruker,2016/2) was used for absorption correction.
wR2(int) was 0.1533 before and 0.0709 after correction.
The Ratio of minimum to maximum transmission is 0.7896.
The \l/2 correction factor is Not present.
;
_exptl_crystal_colour colorless
_exptl_crystal_density_diffrn 1.393
_exptl_crystal_description lath-like
_exptl_crystal_F_000 324
_exptl_crystal_size_max 0.225
_exptl_crystal_size_mid 0.06
_exptl_crystal_size_min 0.03
_refine_diff_density_max 0.099
_refine_diff_density_min -0.124
_refine_diff_density_rms 0.026
_refine_ls_abs_structure_details
;
 Flack x determined using 465 quotients [(I+)-(I-)]/[(I+)+(I-)]
 (Parsons, Flack and Wagner, Acta Cryst. B69 (2013) 249-259).
;
_refine_ls_abs_structure_Flack 0.3(6)
_refine_ls_extinction_method none
_refine_ls_goodness_of_fit_ref 1.045
_refine_ls_hydrogen_treatment constr
_refine_ls_matrix_type full
_refine_ls_number_parameters 110
_refine_ls_number_reflns 1522
_refine_ls_number_restraints 0
_refine_ls_restrained_S_all 1.045
_refine_ls_R_factor_all 0.0403
_refine_ls_R_factor_gt 0.0319
_refine_ls_shift/su_max 0.000
_refine_ls_shift/su_mean 0.000
_refine_ls_structure_factor_coef Fsqd
_refine_ls_weighting_details 'w=1/[\s^2^(Fo^2^)+(0.0366P)^2^+0.0805P] where P=(Fo^2^+2Fc^2^)/3'
_refine_ls_weighting_scheme calc
_refine_ls_wR_factor_gt 0.0776
_refine_ls_wR_factor_ref 0.0828
_reflns_Friedel_coverage 0.635
_reflns_Friedel_fraction_full 1.000
_reflns_Friedel_fraction_max 1.000
_reflns_number_gt 1313
_reflns_number_total 1522
_reflns_threshold_expression 'I > 2\s(I)'
_cod_data_source_file d1nj02460d2.cif
_cod_data_source_block mcg2023
_cod_depositor_comments
;
The following automatic conversions were performed:

data name '__computing_cell_refinement' was replaced with
'_computing_cell_refinement'.

Automatic conversion script
Id: cif_correct_tags 7550 2019-12-06 10:49:48Z antanas 

 Adding full bibliography for 7060742--7060746.cif.
;
_cod_database_code 7060742
_shelx_shelxl_version_number 2014/7
_shelx_space_group_comment
;
The symmetry employed for this shelxl refinement is uniquely defined
by the following loop, which should always be used as a source of
symmetry information in preference to the above space-group names.
They are only intended as comments.
;
_shelx_estimated_absorpt_t_max 0.997
_shelx_estimated_absorpt_t_min 0.979
_olex2_refinement_description
;
1. Fixed Uiso
 At 1.2 times of:
  All C(H) groups
2.a Aromatic/amide H refined with riding coordinates:
 C10(H10), C4(H4), C6(H6), C3(H3), C8(H8), C5(H5), C9(H9)
;
_olex2_submission_special_instructions 'No special instructions were received'

loop_
_space_group_symop_operation_xyz
'x, y, z'
'-x, -y, z'
'-x+1/2, y+1/2, -z'
'x+1/2, -y+1/2, -z'

loop_
_atom_site_label
_atom_site_type_symbol
_atom_site_fract_x
_atom_site_fract_y
_atom_site_fract_z
_atom_site_U_iso_or_equiv
_atom_site_adp_type
_atom_site_occupancy
_atom_site_site_symmetry_order
_atom_site_calc_flag
_atom_site_refinement_flags_posn
_atom_site_refinement_flags_adp
_atom_site_refinement_flags_occupancy
_atom_site_disorder_assembly
_atom_site_disorder_group
O1 O 0.42013(6) 0.4306(3) 0.2356(2) 0.0522(4) Uani 1 1 d . . . . .
O2 O 0.37811(7) 0.5469(3) 0.5251(2) 0.0556(4) Uani 1 1 d . . . . .
C10 C 0.5000 0.0000 0.4434(4) 0.0467(7) Uani 1 2 d S T P . .
H10 H 0.5000 0.0000 0.3091 0.056 Uiso 1 2 calc RS T P . .
C2 C 0.35196(9) 0.7028(4) 0.3810(3) 0.0492(5) Uani 1 1 d . . . . .
C7 C 0.46131(9) 0.1787(4) 0.5395(3) 0.0473(5) Uani 1 1 d . . . . .
C1 C 0.37714(9) 0.6333(4) 0.2062(3) 0.0485(5) Uani 1 1 d . . . . .
C4 C 0.29045(10) 1.0264(5) 0.2255(4) 0.0671(6) Uani 1 1 d . . . . .
H4 H 0.2606 1.1604 0.2290 0.080 Uiso 1 1 calc R . . . .
C6 C 0.35998(11) 0.7562(5) 0.0368(3) 0.0597(6) Uani 1 1 d . . . . .
H6 H 0.3769 0.7081 -0.0809 0.072 Uiso 1 1 calc R . . . .
C3 C 0.30839(10) 0.9014(6) 0.3957(4) 0.0640(6) Uani 1 1 d . . . . .
H3 H 0.2918 0.9494 0.5140 0.077 Uiso 1 1 calc R . . . .
C8 C 0.46200(11) 0.1723(5) 0.7406(3) 0.0612(6) Uani 1 1 d . . . . .
H8 H 0.4363 0.2868 0.8094 0.073 Uiso 1 1 calc R . . . .
C5 C 0.31570(11) 0.9571(5) 0.0511(4) 0.0649(6) Uani 1 1 d . . . . .
H5 H 0.3028 1.0471 -0.0602 0.078 Uiso 1 1 calc R . . . .
C9 C 0.5000 0.0000 0.8385(4) 0.0714(10) Uani 1 2 d S T P . .
H9 H 0.5000 0.0000 0.9728 0.086 Uiso 1 2 calc RS T P . .
B1 B 0.41999(10) 0.3825(5) 0.4321(3) 0.0484(6) Uani 1 1 d . . . . .

loop_
_atom_site_aniso_label
_atom_site_aniso_U_11
_atom_site_aniso_U_22
_atom_site_aniso_U_33
_atom_site_aniso_U_23
_atom_site_aniso_U_13
_atom_site_aniso_U_12
O1 0.0591(8) 0.0504(8) 0.0473(8) -0.0026(7) 0.0010(6) 0.0093(7)
O2 0.0651(9) 0.0509(8) 0.0509(8) 0.0015(7) 0.0089(7) 0.0083(8)
C10 0.0558(16) 0.0459(16) 0.0384(13) 0.000 0.000 -0.0061(14)
C2 0.0514(11) 0.0427(10) 0.0536(12) -0.0012(10) 0.0028(9) -0.0004(10)
C7 0.0547(11) 0.0395(11) 0.0477(11) -0.0012(9) 0.0024(9) -0.0034(9)
C1 0.0499(10) 0.0416(10) 0.0540(11) -0.0059(9) -0.0021(9) 0.0014(9)
C4 0.0632(13) 0.0542(13) 0.0837(16) -0.0033(14) -0.0070(13) 0.0124(11)
C6 0.0723(15) 0.0552(13) 0.0516(12) -0.0060(10) -0.0064(10) 0.0046(12)
C3 0.0639(14) 0.0597(14) 0.0683(15) -0.0063(12) 0.0121(11) 0.0101(12)
C8 0.0765(15) 0.0606(14) 0.0466(12) -0.0054(11) 0.0070(11) 0.0070(12)
C5 0.0744(15) 0.0528(13) 0.0674(14) -0.0011(12) -0.0175(12) 0.0058(12)
C9 0.100(3) 0.075(2) 0.0392(15) 0.000 0.000 0.015(2)
B1 0.0525(13) 0.0441(12) 0.0485(13) -0.0041(10) 0.0042(10) -0.0035(11)

loop_
_atom_type_symbol
_atom_type_description
_atom_type_scat_dispersion_real
_atom_type_scat_dispersion_imag
_atom_type_scat_source
C C 0.0033 0.0016 'International Tables Vol C Tables 4.2.6.8 and 6.1.1.4'
H H 0.0000 0.0000 'International Tables Vol C Tables 4.2.6.8 and 6.1.1.4'
B B 0.0013 0.0007 'International Tables Vol C Tables 4.2.6.8 and 6.1.1.4'
O O 0.0106 0.0060 'International Tables Vol C Tables 4.2.6.8 and 6.1.1.4'

loop_
_geom_angle_atom_site_label_1
_geom_angle_atom_site_label_2
_geom_angle_atom_site_label_3
_geom_angle
_geom_angle_site_symmetry_1
_geom_angle_site_symmetry_3
_geom_angle_publ_flag
B1 O1 C1 105.06(16) . . ?
C2 O2 B1 105.21(16) . . ?
C7 C10 H10 118.6 . . ?
C7 C10 H10 118.6 2_655 . ?
C7 C10 C7 122.9(3) 2_655 . ?
C1 C2 O2 109.19(17) . . ?
C3 C2 O2 128.9(2) . . ?
C3 C2 C1 121.9(2) . . ?
C10 C7 C8 117.2(2) . . ?
C10 C7 B1 122.55(18) . . ?
C8 C7 B1 120.21(19) . . ?
C2 C1 O1 109.17(17) . . ?
C6 C1 O1 128.65(19) . . ?
C6 C1 C2 122.18(19) . . ?
C3 C4 H4 119.2 . . ?
C5 C4 H4 119.2 . . ?
C5 C4 C3 121.5(2) . . ?
C1 C6 H6 122.0 . . ?
C1 C6 C5 116.1(2) . . ?
C5 C6 H6 122.0 . . ?
C2 C3 C4 116.5(2) . . ?
C2 C3 H3 121.7 . . ?
C4 C3 H3 121.7 . . ?
C7 C8 H8 119.5 . . ?
C9 C8 C7 121.0(2) . . ?
C9 C8 H8 119.5 . . ?
C4 C5 C6 121.8(2) . . ?
C4 C5 H5 119.1 . . ?
C6 C5 H5 119.1 . . ?
C8 C9 C8 120.6(3) . 2_655 ?
C8 C9 H9 119.7 2_655 . ?
C8 C9 H9 119.7 . . ?
O1 B1 O2 111.37(19) . . ?
O1 B1 C7 125.46(19) . . ?
O2 B1 C7 123.16(19) . . ?

loop_
_geom_bond_atom_site_label_1
_geom_bond_atom_site_label_2
_geom_bond_distance
_geom_bond_site_symmetry_2
_geom_bond_publ_flag
O1 C1 1.387(2) . ?
O1 B1 1.381(3) . ?
O2 C2 1.379(3) . ?
O2 B1 1.388(3) . ?
C10 H10 0.9300 . ?
C10 C7 1.392(2) 2_655 ?
C10 C7 1.392(2) . ?
C2 C1 1.378(3) . ?
C2 C3 1.371(3) . ?
C7 C8 1.393(3) . ?
C7 B1 1.541(3) . ?
C1 C6 1.368(3) . ?
C4 H4 0.9300 . ?
C4 C3 1.383(3) . ?
C4 C5 1.376(4) . ?
C6 H6 0.9300 . ?
C6 C5 1.391(3) . ?
C3 H3 0.9300 . ?
C8 H8 0.9300 . ?
C8 C9 1.370(3) . ?
C5 H5 0.9300 . ?
C9 C8 1.370(3) 2_655 ?
C9 H9 0.9300 . ?

loop_
_geom_torsion_atom_site_label_1
_geom_torsion_atom_site_label_2
_geom_torsion_atom_site_label_3
_geom_torsion_atom_site_label_4
_geom_torsion
_geom_torsion_site_symmetry_1
_geom_torsion_site_symmetry_2
_geom_torsion_site_symmetry_3
_geom_torsion_site_symmetry_4
_geom_torsion_publ_flag
O1 C1 C6 C5 -179.4(2) . . . . ?
O2 C2 C1 O1 0.0(2) . . . . ?
O2 C2 C1 C6 -179.8(2) . . . . ?
O2 C2 C3 C4 179.9(2) . . . . ?
C10 C7 C8 C9 1.0(3) . . . . ?
C10 C7 B1 O1 -6.3(3) . . . . ?
C10 C7 B1 O2 175.06(17) . . . . ?
C2 O2 B1 O1 -0.5(2) . . . . ?
C2 O2 B1 C7 178.35(19) . . . . ?
C2 C1 C6 C5 0.3(3) . . . . ?
C7 C10 C7 C8 -0.51(15) 2_655 . . . ?
C7 C10 C7 B1 178.0(2) 2_655 . . . ?
C7 C8 C9 C8 -0.54(16) . . . 2_655 ?
C1 O1 B1 O2 0.5(2) . . . . ?
C1 O1 B1 C7 -178.34(19) . . . . ?
C1 C2 C3 C4 0.7(4) . . . . ?
C1 C6 C5 C4 -0.4(4) . . . . ?
C3 C2 C1 O1 179.25(19) . . . . ?
C3 C2 C1 C6 -0.5(3) . . . . ?
C3 C4 C5 C6 0.7(4) . . . . ?
C8 C7 B1 O1 172.2(2) . . . . ?
C8 C7 B1 O2 -6.4(3) . . . . ?
C5 C4 C3 C2 -0.8(4) . . . . ?
B1 O1 C1 C2 -0.3(2) . . . . ?
B1 O1 C1 C6 179.5(2) . . . . ?
B1 O2 C2 C1 0.3(2) . . . . ?
B1 O2 C2 C3 -178.9(2) . . . . ?
B1 C7 C8 C9 -177.54(17) . . . . ?
